data_7703276
loop_
_publ_author_name
'Urbanovsk\'y, Peter'
'Kotek, Jan'
'C\'isa\<rov\'a, Ivana'
'Hermann, Petr'

_publ_section_title
;
 The solid-state structures and ligand cavity evaluation of
 lanthanide(iii) complexes of a DOTA analogue with a
 (dibenzylamino)methylphosphinate pendant arm.
;
_journal_issue 5
_journal_name_full 'Dalton transactions (Cambridge, England : 2003)'
_journal_page_first 1555
_journal_page_last 1569
_journal_paper_doi 10.1039/c9dt04056k
_journal_volume 49
_journal_year 2020
_chemical_formula_moiety 'C60 H92 N10 Na2 O22 P2 Yb2, 6(H2 O)'
_chemical_formula_sum 'C60 H104 N10 Na2 O28 P2 Yb2'
_chemical_formula_weight 1867.52
_space_group_crystal_system monoclinic
_space_group_IT_number 15
_space_group_name_Hall '-C 2yc'
_space_group_name_H-M_alt 'C 1 2/c 1'
_atom_sites_solution_hydrogens geom
_audit_creation_method SHELXL-2014/7
_audit_update_record
;
2019-10-16 deposited with the CCDC.	2019-12-09 downloaded from the CCDC.
;
_cell_angle_alpha 90
_cell_angle_beta 102.544(2)
_cell_angle_gamma 90
_cell_formula_units_Z 4
_cell_length_a 49.3984(12)
_cell_length_b 10.1801(2)
_cell_length_c 15.3464(4)
_cell_measurement_reflns_used 9229
_cell_measurement_temperature 150(2)
_cell_measurement_theta_max 26.0154
_cell_measurement_theta_min 2.4038
_cell_volume 7533.2(3)
_computing_cell_refinement 'SAINT V8.34A (Bruker AXS Inc., 2013)'
_computing_data_collection 'Bruker Instrument Service v2014.11.0.1'
_computing_data_reduction 'SAINT V8.34A (Bruker AXS Inc., 2013)'
_computing_structure_refinement 'SHELXL 2017/1 (Sheldrick, 2017)'
_computing_structure_solution 'SHELXT 2014/5 (Sheldrick, 2014)'
_diffrn_ambient_temperature 150(2)
_diffrn_detector_area_resol_mean 8.3333
_diffrn_measured_fraction_theta_full 1.000
_diffrn_measured_fraction_theta_max 1.000
_diffrn_measurement_device_type 'Bruker APEX-II CCD'
_diffrn_measurement_method '\f and \w scans'
_diffrn_radiation_monochromator graphite
_diffrn_radiation_source 'fine-focus sealed tube'
_diffrn_radiation_type MoK\a
_diffrn_radiation_wavelength 0.71073
_diffrn_reflns_av_R_equivalents 0.0446
_diffrn_reflns_av_unetI/netI 0.0330
_diffrn_reflns_Laue_measured_fraction_full 1.000
_diffrn_reflns_Laue_measured_fraction_max 1.000
_diffrn_reflns_limit_h_max 44
_diffrn_reflns_limit_h_min -60
_diffrn_reflns_limit_k_max 12
_diffrn_reflns_limit_k_min -12
_diffrn_reflns_limit_l_max 18
_diffrn_reflns_limit_l_min -18
_diffrn_reflns_number 46263
_diffrn_reflns_point_group_measured_fraction_full 1.000
_diffrn_reflns_point_group_measured_fraction_max 1.000
_diffrn_reflns_theta_full 25.242
_diffrn_reflns_theta_max 26.000
_diffrn_reflns_theta_min 1.689
_exptl_absorpt_coefficient_mu 2.608
_exptl_absorpt_correction_T_max 0.80
_exptl_absorpt_correction_T_min 0.46
_exptl_absorpt_correction_type numerical
_exptl_absorpt_process_details 'SADABS V2014/5 (Bruker AXS Inc.)'
_exptl_crystal_colour colourless
_exptl_crystal_density_diffrn 1.647
_exptl_crystal_description 'thin plate'
_exptl_crystal_F_000 3800
_exptl_crystal_size_max 0.447
_exptl_crystal_size_mid 0.312
_exptl_crystal_size_min 0.088
_refine_diff_density_max 1.497
_refine_diff_density_min -1.411
_refine_diff_density_rms 0.137
_refine_ls_extinction_method none
_refine_ls_goodness_of_fit_ref 1.075
_refine_ls_hydrogen_treatment constr
_refine_ls_matrix_type full
_refine_ls_number_parameters 514
_refine_ls_number_reflns 7410
_refine_ls_number_restraints 1
_refine_ls_restrained_S_all 1.074
_refine_ls_R_factor_all 0.0495
_refine_ls_R_factor_gt 0.0402
_refine_ls_shift/su_max 0.002
_refine_ls_shift/su_mean 0.000
_refine_ls_structure_factor_coef Fsqd
_refine_ls_weighting_details 'w=1/[\s^2^(Fo^2^)+(0.0444P)^2^+77.5617P] where P=(Fo^2^+2Fc^2^)/3'
_refine_ls_weighting_scheme calc
_refine_ls_wR_factor_gt 0.0990
_refine_ls_wR_factor_ref 0.1039
_reflns_Friedel_coverage 0.000
_reflns_number_gt 6343
_reflns_number_total 7410
_reflns_threshold_expression 'I > 2\s(I)'
_cod_data_source_file c9dt04056k2.cif
_cod_data_source_block dbam_yb
_cod_depositor_comments
;
Adding full bibliography for 7703270--7703283.cif.

2024-04-03
Z value and formula fixed to values more according to usual
chemical conventions.                 miguel
;
_cod_original_formula_sum 'C30 H52 N5 Na O14 P Yb'
_cod_original_formula_weight 933.76
_cod_original_formula_moiety 'C30 H40 N5 O8 P Yb, Na, 6(H2 O)'
_cod_original_formula_units_Z 8
_cod_original_sg_symbol_H-M 'C 2/c'
_cod_database_code 7703276
_shelx_shelxl_version_number 2014/7
_shelx_space_group_comment
;
The symmetry employed for this shelxl refinement is uniquely defined
by the following loop, which should always be used as a source of
symmetry information in preference to the above space-group names.
They are only intended as comments.
;
_shelx_estimated_absorpt_t_min 0.389
_shelx_estimated_absorpt_t_max 0.803

loop_
_space_group_symop_operation_xyz
'x, y, z'
'-x, y, -z+1/2'
'x+1/2, y+1/2, z'
'-x+1/2, y+1/2, -z+1/2'
'-x, -y, -z'
'x, -y, z-1/2'
'-x+1/2, -y+1/2, -z'
'x+1/2, -y+1/2, z-1/2'

loop_
_atom_site_label
_atom_site_type_symbol
_atom_site_fract_x
_atom_site_fract_y
_atom_site_fract_z
_atom_site_U_iso_or_equiv
_atom_site_adp_type
_atom_site_occupancy
_atom_site_site_symmetry_order
_atom_site_calc_flag
_atom_site_refinement_flags_posn
_atom_site_refinement_flags_adp
_atom_site_refinement_flags_occupancy
_atom_site_disorder_assembly
_atom_site_disorder_group
Yb1 Yb 0.40467(2) 0.20591(2) 0.43685(2) 0.01992(8) Uani 1 1 d . . . . .
N1 N 0.35944(9) 0.2372(4) 0.3183(3) 0.0227(9) Uani 1 1 d . . . . .
C2 C 0.36581(12) 0.2960(5) 0.2366(3) 0.0273(12) Uani 1 1 d . . . . .
H21 H 0.3689 0.3916 0.2458 0.033 Uiso 1 1 calc R U . . .
H22 H 0.3497 0.2837 0.1861 0.033 Uiso 1 1 calc R U . . .
C3 C 0.39131(12) 0.2349(6) 0.2131(3) 0.0297(12) Uani 1 1 d . . . . .
H31 H 0.3876 0.1410 0.1982 0.036 Uiso 1 1 calc R U . . .
H32 H 0.3952 0.2793 0.1597 0.036 Uiso 1 1 calc R U . . .
N4 N 0.41569(10) 0.2461(5) 0.2874(3) 0.0271(10) Uani 1 1 d . . . . .
C5 C 0.43755(13) 0.1553(6) 0.2719(4) 0.0347(13) Uani 1 1 d . . . . .
H51 H 0.4558 0.1859 0.3063 0.042 Uiso 1 1 calc R U . . .
H52 H 0.4381 0.1569 0.2078 0.042 Uiso 1 1 calc R U . . .
C6 C 0.43277(13) 0.0160(6) 0.2989(4) 0.0350(13) Uani 1 1 d . . . . .
H61 H 0.4155 -0.0182 0.2603 0.042 Uiso 1 1 calc R U . . .
H62 H 0.4483 -0.0401 0.2901 0.042 Uiso 1 1 calc R U . . .
N7 N 0.43053(10) 0.0095(5) 0.3938(3) 0.0284(10) Uani 1 1 d . . . . .
C8 C 0.41710(13) -0.1172(6) 0.4102(4) 0.0332(13) Uani 1 1 d . . . . .
H81 H 0.4224 -0.1387 0.4746 0.040 Uiso 1 1 calc R U . . .
H82 H 0.4240 -0.1885 0.3770 0.040 Uiso 1 1 calc R U . . .
C9 C 0.38587(12) -0.1104(5) 0.3817(4) 0.0299(12) Uani 1 1 d . . . . .
H91 H 0.3804 -0.0994 0.3161 0.036 Uiso 1 1 calc R U . . .
H92 H 0.3777 -0.1936 0.3975 0.036 Uiso 1 1 calc R U . . .
N10 N 0.37489(9) 0.0006(4) 0.4257(3) 0.0238(9) Uani 1 1 d . . . . .
C11 C 0.34599(11) 0.0293(5) 0.3793(3) 0.0280(12) Uani 1 1 d . . . . .
H111 H 0.3365 0.0775 0.4202 0.034 Uiso 1 1 calc R U . . .
H112 H 0.3359 -0.0543 0.3627 0.034 Uiso 1 1 calc R U . . .
C12 C 0.34501(11) 0.1104(5) 0.2962(3) 0.0258(11) Uani 1 1 d . . . . .
H121 H 0.3539 0.0610 0.2543 0.031 Uiso 1 1 calc R U . . .
H122 H 0.3254 0.1268 0.2663 0.031 Uiso 1 1 calc R U . . .
C20 C 0.34168(11) 0.3295(5) 0.3558(3) 0.0229(11) Uani 1 1 d . . . . .
H201 H 0.3334 0.2832 0.4005 0.028 Uiso 1 1 calc R U . . .
H202 H 0.3264 0.3611 0.3075 0.028 Uiso 1 1 calc R U . . .
P1 P 0.36209(3) 0.46984(13) 0.40861(9) 0.0222(3) Uani 1 1 d . . . . .
O11 O 0.39157(8) 0.4174(3) 0.4374(2) 0.0247(8) Uani 1 1 d . . . . .
O12 O 0.35822(8) 0.5870(4) 0.3488(3) 0.0325(9) Uani 1 1 d . . . . .
C21 C 0.34857(11) 0.4993(6) 0.5075(4) 0.0288(12) Uani 1 1 d . . . . .
H211 H 0.3514 0.4202 0.5460 0.035 Uiso 1 1 calc R U . . .
H212 H 0.3587 0.5732 0.5419 0.035 Uiso 1 1 calc R U . . .
N22 N 0.31890(9) 0.5305(4) 0.4820(3) 0.0268(10) Uani 1 1 d . . . . .
C30 C 0.31428(12) 0.6700(6) 0.4604(4) 0.0369(14) Uani 1 1 d . . . . .
H301 H 0.3292 0.7023 0.4322 0.044 Uiso 1 1 calc R U . . .
H302 H 0.3153 0.7200 0.5164 0.044 Uiso 1 1 calc R U . . .
C31 C 0.28662(13) 0.6955(6) 0.3984(4) 0.0363(14) Uani 1 1 d . . . . .
C32A C 0.2758(3) 0.8193(13) 0.3925(10) 0.048(4) Uani 0.522(9) 1 d . . P A 1
H32A H 0.2858 0.8871 0.4281 0.057 Uiso 0.522(9) 1 calc R U P A 1
C33A C 0.2507(3) 0.8491(17) 0.3363(11) 0.065(5) Uani 0.522(9) 1 d . . P A 1
H33A H 0.2425 0.9335 0.3361 0.078 Uiso 0.522(9) 1 calc R U P A 1
C34 C 0.23752(19) 0.7451(11) 0.2774(8) 0.084(3) Uani 1 1 d . . . . .
H34 H 0.2232 0.7667 0.2273 0.101 Uiso 1 1 calc R U . A 1
C35A C 0.2447(3) 0.625(2) 0.2915(14) 0.094(8) Uani 0.522(9) 1 d . . P A 1
H35A H 0.2326 0.5572 0.2643 0.112 Uiso 0.522(9) 1 calc R U P A 1
C36A C 0.2700(3) 0.5935(14) 0.3462(11) 0.063(5) Uani 0.522(9) 1 d . . P A 1
H36A H 0.2765 0.5054 0.3496 0.076 Uiso 0.522(9) 1 calc R U P A 1
C32B C 0.2633(3) 0.7328(13) 0.4220(11) 0.042(4) Uani 0.478(9) 1 d . . P A 2
H32B H 0.2631 0.7485 0.4829 0.050 Uiso 0.478(9) 1 calc R U P A 2
C33B C 0.2382(3) 0.7493(14) 0.3532(14) 0.052(5) Uani 0.478(9) 1 d . . P A 2
H33B H 0.2213 0.7644 0.3716 0.063 Uiso 0.478(9) 1 calc R U P A 2
C35B C 0.2641(3) 0.7114(15) 0.2436(11) 0.050(4) Uani 0.478(9) 1 d . . P A 2
H35B H 0.2641 0.7057 0.1818 0.060 Uiso 0.478(9) 1 calc R U P A 2
C36B C 0.2879(3) 0.6902(12) 0.3092(10) 0.039(3) Uani 0.478(9) 1 d . . P A 2
H36B H 0.3050 0.6720 0.2930 0.047 Uiso 0.478(9) 1 calc R U P A 2
C40 C 0.30427(13) 0.4911(7) 0.5512(5) 0.0434(16) Uani 1 1 d . . . . .
H401 H 0.3141 0.5315 0.6080 0.052 Uiso 0.575(7) 1 calc R U P B 3
H402 H 0.2855 0.5310 0.5360 0.052 Uiso 0.575(7) 1 calc R U P B 3
H403 H 0.2864 0.5385 0.5442 0.052 Uiso 0.425(7) 1 calc R U P B 4
H404 H 0.3157 0.5090 0.6115 0.052 Uiso 0.425(7) 1 calc R U P B 4
C41A C 0.3008(2) 0.3533(7) 0.5680(6) 0.033(3) Uani 0.575(7) 1 d G . P B 3
C42A C 0.2891(2) 0.2771(9) 0.4943(5) 0.044(3) Uani 0.575(7) 1 d G . P B 3
H42A H 0.2845 0.3157 0.4366 0.053 Uiso 0.575(7) 1 calc R U P B 3
C43A C 0.2841(2) 0.1443(9) 0.5049(6) 0.057(3) Uani 0.575(7) 1 d G . P B 3
H43A H 0.2761 0.0923 0.4546 0.069 Uiso 0.575(7) 1 calc R U P B 3
C44A C 0.2908(2) 0.0878(7) 0.5893(8) 0.069(4) Uani 0.575(7) 1 d G . P B 3
H44A H 0.2874 -0.0029 0.5966 0.083 Uiso 0.575(7) 1 calc R U P B 3
C45A C 0.3025(2) 0.1640(9) 0.6630(6) 0.071(4) Uani 0.575(7) 1 d G . P B 3
H45A H 0.3071 0.1254 0.7207 0.085 Uiso 0.575(7) 1 calc R U P B 3
C46A C 0.30753(19) 0.2968(9) 0.6524(5) 0.056(3) Uani 0.575(7) 1 d G . P B 3
H46A H 0.3155 0.3489 0.7027 0.067 Uiso 0.575(7) 1 calc R U P B 3
C41B C 0.2991(3) 0.3336(10) 0.5354(9) 0.033(3) Uani 0.425(7) 1 d G . P B 4
C42B C 0.2807(3) 0.2840(13) 0.4611(8) 0.044(3) Uani 0.425(7) 1 d G . P B 4
H42B H 0.2718 0.3417 0.4151 0.053 Uiso 0.425(7) 1 calc R U P B 4
C43B C 0.2754(3) 0.1499(14) 0.4540(9) 0.057(3) Uani 0.425(7) 1 d G . P B 4
H43B H 0.2628 0.1160 0.4032 0.069 Uiso 0.425(7) 1 calc R U P B 4
C44B C 0.2885(3) 0.0654(11) 0.5212(11) 0.069(4) Uani 0.425(7) 1 d G . P B 4
H44B H 0.2849 -0.0263 0.5163 0.083 Uiso 0.425(7) 1 calc R U P B 4
C45B C 0.3069(3) 0.1150(12) 0.5955(9) 0.071(4) Uani 0.425(7) 1 d G . P B 4
H45B H 0.3158 0.0572 0.6414 0.085 Uiso 0.425(7) 1 calc R U P B 4
C46B C 0.3122(3) 0.2491(13) 0.6026(8) 0.056(3) Uani 0.425(7) 1 d G . P B 4
H46B H 0.3248 0.2829 0.6534 0.067 Uiso 0.425(7) 1 calc R U P B 4
C50 C 0.42724(12) 0.3811(6) 0.2941(4) 0.0316(13) Uani 1 1 d . . . . .
H501 H 0.4119 0.4458 0.2845 0.038 Uiso 1 1 calc R U . . .
H502 H 0.4380 0.3946 0.2473 0.038 Uiso 1 1 calc R U . . .
C51 C 0.44584(13) 0.4022(7) 0.3849(4) 0.0411(15) Uani 1 1 d . . . . .
O51 O 0.44481(8) 0.3185(4) 0.4453(3) 0.0301(9) Uani 1 1 d . . . . .
O52 O 0.46094(13) 0.4996(6) 0.3960(4) 0.078(2) Uani 1 1 d . . . . .
C60 C 0.45795(13) 0.0147(6) 0.4557(4) 0.0366(14) Uani 1 1 d . . . . .
H601 H 0.4696 0.0822 0.4352 0.044 Uiso 1 1 calc R U . . .
H602 H 0.4674 -0.0712 0.4559 0.044 Uiso 1 1 calc R U . . .
C61 C 0.45485(13) 0.0474(7) 0.5500(4) 0.0393(14) Uani 1 1 d . . . . .
O61 O 0.43364(8) 0.1125(4) 0.5575(2) 0.0293(8) Uani 1 1 d . . . . .
O62 O 0.47306(11) 0.0105(7) 0.6141(3) 0.0764(19) Uani 1 1 d . . . . .
C70 C 0.37491(12) -0.0317(5) 0.5199(3) 0.0269(12) Uani 1 1 d . . . . .
H701 H 0.3919 -0.0816 0.5463 0.032 Uiso 1 1 calc R U . . .
H702 H 0.3587 -0.0879 0.5222 0.032 Uiso 1 1 calc R U . . .
C71 C 0.37372(10) 0.0929(5) 0.5745(3) 0.0229(11) Uani 1 1 d . . . . .
O71 O 0.37782(7) 0.2008(3) 0.5376(2) 0.0218(7) Uani 1 1 d . . . . .
O72 O 0.36981(9) 0.0814(4) 0.6508(2) 0.0326(9) Uani 1 1 d . . . . .
Na1 Na 0.47691(8) 0.6503(5) 0.3059(3) 0.0908(12) Uani 1 1 d . . . . .
O1W O 0.43783(11) 0.6873(6) 0.1950(4) 0.0690(17) Uani 1 1 d . . . . .
O2WA O 0.50335(18) 0.6952(12) 0.4457(6) 0.081(3) Uani 0.656(10) 1 d . . P C 5
O2WB O 0.5048(3) 0.581(2) 0.4674(12) 0.081(3) Uani 0.344(10) 1 d . . P C 6
O3W O 0.5000 0.4616(16) 0.2500 0.138(5) Uani 1 2 d S T P C .
O4W O 0.5000 0.8290(12) 0.2500 0.099(3) Uani 1 2 d S T P C .
O5W O 0.38509(10) 0.6546(4) 0.2191(3) 0.0418(10) Uani 1 1 d . . . . .
O6WA O 0.4292(2) 0.5606(12) 0.5728(7) 0.068(3) Uani 0.622(13) 1 d . . P D 7
O6WB O 0.4219(4) 0.630(2) 0.5480(12) 0.068(3) Uani 0.378(13) 1 d . . P D 8
O7WA O 0.5199(2) 0.3004(10) 0.4011(7) 0.059(2) Uiso 0.506(3) 1 d . . P E 9
O7WB O 0.5077(4) 0.236(2) 0.3538(13) 0.059(2) Uiso 0.281(3) 1 d . . P F 10
O7WC O 0.5188(5) 0.422(2) 0.4446(17) 0.059(2) Uiso 0.213(3) 1 d . . P G 11

loop_
_atom_site_aniso_label
_atom_site_aniso_U_11
_atom_site_aniso_U_22
_atom_site_aniso_U_33
_atom_site_aniso_U_23
_atom_site_aniso_U_13
_atom_site_aniso_U_12
Yb1 0.02412(13) 0.01975(12) 0.01710(12) -0.00169(8) 0.00708(8) -0.00224(9)
N1 0.027(2) 0.022(2) 0.020(2) -0.0027(17) 0.0085(18) -0.0054(18)
C2 0.036(3) 0.030(3) 0.016(2) 0.004(2) 0.004(2) -0.003(2)
C3 0.045(3) 0.030(3) 0.018(3) -0.001(2) 0.013(2) -0.007(2)
N4 0.034(3) 0.024(2) 0.026(2) -0.0004(18) 0.013(2) -0.0044(19)
C5 0.039(3) 0.038(3) 0.033(3) -0.004(3) 0.022(3) -0.002(3)
C6 0.040(3) 0.042(3) 0.026(3) -0.002(3) 0.016(3) 0.009(3)
N7 0.034(3) 0.030(2) 0.024(2) 0.0010(19) 0.0114(19) 0.004(2)
C8 0.052(4) 0.025(3) 0.025(3) 0.001(2) 0.013(3) 0.010(3)
C9 0.052(4) 0.019(3) 0.022(3) -0.002(2) 0.015(2) -0.004(2)
N10 0.037(3) 0.020(2) 0.016(2) -0.0002(17) 0.0098(18) -0.0014(18)
C11 0.032(3) 0.031(3) 0.022(3) -0.002(2) 0.009(2) -0.011(2)
C12 0.031(3) 0.025(3) 0.019(3) -0.003(2) 0.003(2) -0.008(2)
C20 0.023(3) 0.028(3) 0.017(2) -0.001(2) 0.002(2) -0.002(2)
P1 0.0263(7) 0.0208(6) 0.0198(6) -0.0003(5) 0.0060(5) -0.0006(5)
O11 0.031(2) 0.0218(18) 0.0222(18) -0.0041(14) 0.0072(15) -0.0049(15)
O12 0.041(2) 0.025(2) 0.033(2) 0.0069(16) 0.0112(18) 0.0012(17)
C21 0.029(3) 0.034(3) 0.023(3) -0.006(2) 0.007(2) 0.002(2)
N22 0.025(2) 0.024(2) 0.032(3) 0.0003(19) 0.0083(19) 0.0038(19)
C30 0.030(3) 0.030(3) 0.051(4) 0.000(3) 0.010(3) 0.002(2)
C31 0.035(3) 0.025(3) 0.050(4) 0.005(3) 0.012(3) 0.005(2)
C32A 0.057(9) 0.036(7) 0.058(9) 0.013(6) 0.028(7) 0.017(6)
C33A 0.070(11) 0.064(10) 0.072(11) 0.039(9) 0.041(9) 0.041(9)
C34 0.050(5) 0.093(8) 0.097(8) 0.051(7) -0.006(5) 0.013(5)
C35A 0.049(10) 0.089(14) 0.116(16) 0.039(12) -0.042(10) -0.025(9)
C36A 0.047(9) 0.039(8) 0.089(12) 0.018(7) -0.016(8) 0.003(6)
C32B 0.038(8) 0.032(7) 0.059(9) -0.002(6) 0.021(7) 0.005(6)
C33B 0.044(9) 0.033(8) 0.094(14) -0.001(8) 0.043(9) 0.006(6)
C35B 0.044(9) 0.055(9) 0.049(9) 0.001(7) 0.008(7) 0.004(7)
C36B 0.028(7) 0.036(7) 0.053(9) -0.001(6) 0.008(6) 0.004(5)
C40 0.031(3) 0.057(4) 0.046(4) 0.008(3) 0.018(3) 0.011(3)
C41A 0.027(4) 0.041(5) 0.034(9) 0.008(5) 0.017(6) 0.005(4)
C42A 0.035(9) 0.049(5) 0.050(10) 0.010(6) 0.016(7) 0.004(5)
C43A 0.039(8) 0.056(6) 0.079(11) 0.011(8) 0.018(7) 0.001(6)
C44A 0.049(6) 0.044(6) 0.117(13) 0.022(9) 0.023(9) 0.000(5)
C45A 0.063(7) 0.058(8) 0.093(11) 0.048(8) 0.018(7) 0.011(6)
C46A 0.043(6) 0.078(8) 0.044(7) 0.020(6) 0.002(5) 0.010(5)
C41B 0.027(4) 0.041(5) 0.034(9) 0.008(5) 0.017(6) 0.005(4)
C42B 0.035(9) 0.049(5) 0.050(10) 0.010(6) 0.016(7) 0.004(5)
C43B 0.039(8) 0.056(6) 0.079(11) 0.011(8) 0.018(7) 0.001(6)
C44B 0.049(6) 0.044(6) 0.117(13) 0.022(9) 0.023(9) 0.000(5)
C45B 0.063(7) 0.058(8) 0.093(11) 0.048(8) 0.018(7) 0.011(6)
C46B 0.043(6) 0.078(8) 0.044(7) 0.020(6) 0.002(5) 0.010(5)
C50 0.038(3) 0.029(3) 0.031(3) 0.002(2) 0.016(2) -0.015(3)
C51 0.038(4) 0.045(4) 0.044(4) -0.003(3) 0.016(3) -0.017(3)
O51 0.025(2) 0.035(2) 0.033(2) -0.0045(17) 0.0094(16) -0.0073(16)
O52 0.092(4) 0.070(4) 0.062(4) 0.013(3) -0.006(3) -0.057(3)
C60 0.036(3) 0.040(3) 0.036(3) -0.001(3) 0.013(3) 0.010(3)
C61 0.032(3) 0.051(4) 0.034(3) 0.005(3) 0.005(3) 0.008(3)
O61 0.031(2) 0.035(2) 0.0212(19) -0.0014(16) 0.0045(15) 0.0033(17)
O62 0.049(3) 0.137(6) 0.039(3) 0.011(3) 0.001(2) 0.044(4)
C70 0.040(3) 0.026(3) 0.017(3) 0.002(2) 0.011(2) -0.004(2)
C71 0.024(3) 0.029(3) 0.017(3) 0.000(2) 0.005(2) -0.001(2)
O71 0.0287(19) 0.0213(18) 0.0166(17) -0.0012(14) 0.0072(14) -0.0025(15)
O72 0.055(3) 0.028(2) 0.0195(19) 0.0008(15) 0.0176(18) 0.0037(18)
Na1 0.074(2) 0.116(3) 0.081(3) 0.030(2) 0.013(2) 0.009(2)
O1W 0.054(3) 0.083(4) 0.073(4) 0.043(3) 0.020(3) 0.014(3)
O2WA 0.047(4) 0.129(9) 0.059(5) 0.000(5) -0.011(3) -0.040(6)
O2WB 0.047(4) 0.129(9) 0.059(5) 0.000(5) -0.011(3) -0.040(6)
O3W 0.118(10) 0.199(15) 0.119(10) 0.000 0.072(8) 0.000
O4W 0.065(6) 0.156(10) 0.066(6) 0.000 -0.007(5) 0.000
O5W 0.058(3) 0.036(2) 0.035(2) 0.0097(19) 0.018(2) 0.005(2)
O6WA 0.095(7) 0.056(7) 0.047(6) -0.018(5) 0.005(5) -0.005(6)
O6WB 0.095(7) 0.056(7) 0.047(6) -0.018(5) 0.005(5) -0.005(6)

loop_
_atom_type_symbol
_atom_type_description
_atom_type_scat_dispersion_real
_atom_type_scat_dispersion_imag
_atom_type_scat_source
C C 0.0033 0.0016 'International Tables Vol C Tables 4.2.6.8 and 6.1.1.4'
H H 0.0000 0.0000 'International Tables Vol C Tables 4.2.6.8 and 6.1.1.4'
N N 0.0061 0.0033 'International Tables Vol C Tables 4.2.6.8 and 6.1.1.4'
O O 0.0106 0.0060 'International Tables Vol C Tables 4.2.6.8 and 6.1.1.4'
P P 0.1023 0.0942 'International Tables Vol C Tables 4.2.6.8 and 6.1.1.4'
Yb Yb -0.3850 5.5486 'International Tables Vol C Tables 4.2.6.8 and 6.1.1.4'
Na Na 0.0362 0.0249 'International Tables Vol C Tables 4.2.6.8 and 6.1.1.4'

loop_
_geom_angle_atom_site_label_1
_geom_angle_atom_site_label_2
_geom_angle_atom_site_label_3
_geom_angle
_geom_angle_site_symmetry_3
O71 Yb1 O11 78.83(12) .
O71 Yb1 O51 127.71(13) .
O11 Yb1 O51 76.40(14) .
O71 Yb1 O61 78.03(13) .
O11 Yb1 O61 121.71(13) .
O51 Yb1 O61 77.18(14) .
O71 Yb1 N4 155.93(14) .
O11 Yb1 N4 88.10(14) .
O51 Yb1 N4 66.98(14) .
O61 Yb1 N4 125.96(14) .
O71 Yb1 N7 124.56(13) .
O11 Yb1 N7 156.54(14) .
O51 Yb1 N7 85.97(14) .
O61 Yb1 N7 67.72(14) .
N4 Yb1 N7 70.61(15) .
O71 Yb1 N10 66.89(13) .
O11 Yb1 N10 128.70(14) .
O51 Yb1 N10 154.86(14) .
O61 Yb1 N10 87.92(14) .
N4 Yb1 N10 108.09(14) .
N7 Yb1 N10 69.56(15) .
O71 Yb1 N1 86.42(13) .
O11 Yb1 N1 71.22(13) .
O51 Yb1 N1 126.24(14) .
O61 Yb1 N1 156.54(14) .
N4 Yb1 N1 70.16(14) .
N7 Yb1 N1 108.79(14) .
N10 Yb1 N1 69.72(14) .
O71 Yb1 C51 135.71(15) .
O11 Yb1 C51 65.54(16) .
O51 Yb1 C51 21.34(16) .
O61 Yb1 C51 98.47(16) .
N4 Yb1 C51 50.89(16) .
N7 Yb1 C51 92.63(17) .
N10 Yb1 C51 157.29(15) .
N1 Yb1 C51 104.92(16) .
O71 Yb1 C71 20.89(13) .
O11 Yb1 C71 99.72(13) .
O51 Yb1 C71 134.87(14) .
O61 Yb1 C71 66.86(13) .
N4 Yb1 C71 157.90(14) .
N7 Yb1 C71 103.70(14) .
N10 Yb1 C71 51.23(13) .
N1 Yb1 C71 92.67(13) .
C51 Yb1 C71 150.80(15) .
O71 Yb1 C61 96.92(14) .
O11 Yb1 C61 133.00(15) .
O51 Yb1 C61 69.71(16) .
O61 Yb1 C61 19.95(15) .
N4 Yb1 C61 106.71(16) .
N7 Yb1 C61 50.09(16) .
N10 Yb1 C61 89.46(16) .
N1 Yb1 C61 155.76(16) .
C51 Yb1 C61 89.44(18) .
C71 Yb1 C61 83.06(15) .
O71 Yb1 C50 145.90(14) .
O11 Yb1 C50 67.22(14) .
O51 Yb1 C50 47.87(14) .
O61 Yb1 C50 122.34(15) .
N4 Yb1 C50 26.66(14) .
N7 Yb1 C50 89.49(15) .
N10 Yb1 C50 133.93(13) .
N1 Yb1 C50 79.97(14) .
C51 Yb1 C50 27.67(16) .
C71 Yb1 C50 166.46(15) .
C61 Yb1 C50 108.25(16) .
C12 N1 C20 110.2(4) .
C12 N1 C2 109.8(4) .
C20 N1 C2 108.9(4) .
C12 N1 Yb1 110.8(3) .
C20 N1 Yb1 107.4(3) .
C2 N1 Yb1 109.6(3) .
N1 C2 C3 112.0(4) .
N1 C2 H21 109.2 .
C3 C2 H21 109.2 .
N1 C2 H22 109.2 .
C3 C2 H22 109.2 .
H21 C2 H22 107.9 .
N4 C3 C2 111.5(4) .
N4 C3 H31 109.3 .
C2 C3 H31 109.3 .
N4 C3 H32 109.3 .
C2 C3 H32 109.3 .
H31 C3 H32 108.0 .
C3 N4 C5 109.3(4) .
C3 N4 C50 111.3(4) .
C5 N4 C50 107.9(4) .
C3 N4 Yb1 113.1(3) .
C5 N4 Yb1 110.9(3) .
C50 N4 Yb1 104.1(3) .
N4 C5 C6 112.3(5) .
N4 C5 H51 109.1 .
C6 C5 H51 109.1 .
N4 C5 H52 109.1 .
C6 C5 H52 109.1 .
H51 C5 H52 107.9 .
N7 C6 C5 111.1(5) .
N7 C6 H61 109.4 .
C5 C6 H61 109.4 .
N7 C6 H62 109.4 .
C5 C6 H62 109.4 .
H61 C6 H62 108.0 .
C60 N7 C6 112.1(4) .
C60 N7 C8 107.5(4) .
C6 N7 C8 109.5(4) .
C60 N7 Yb1 104.3(3) .
C6 N7 Yb1 111.7(3) .
C8 N7 Yb1 111.6(3) .
N7 C8 C9 111.9(4) .
N7 C8 H81 109.2 .
C9 C8 H81 109.2 .
N7 C8 H82 109.2 .
C9 C8 H82 109.2 .
H81 C8 H82 107.9 .
N10 C9 C8 110.8(4) .
N10 C9 H91 109.5 .
C8 C9 H91 109.5 .
N10 C9 H92 109.5 .
C8 C9 H92 109.5 .
H91 C9 H92 108.1 .
C9 N10 C11 110.0(4) .
C9 N10 C70 110.7(4) .
C11 N10 C70 108.0(4) .
C9 N10 Yb1 113.3(3) .
C11 N10 Yb1 110.7(3) .
C70 N10 Yb1 103.8(3) .
N10 C11 C12 111.4(4) .
N10 C11 H111 109.3 .
C12 C11 H111 109.3 .
N10 C11 H112 109.3 .
C12 C11 H112 109.3 .
H111 C11 H112 108.0 .
N1 C12 C11 111.0(4) .
N1 C12 H121 109.4 .
C11 C12 H121 109.4 .
N1 C12 H122 109.4 .
C11 C12 H122 109.4 .
H121 C12 H122 108.0 .
N1 C20 P1 110.5(3) .
N1 C20 H201 109.6 .
P1 C20 H201 109.6 .
N1 C20 H202 109.6 .
P1 C20 H202 109.6 .
H201 C20 H202 108.1 .
O12 P1 O11 116.4(2) .
O12 P1 C21 111.2(2) .
O11 P1 C21 108.6(2) .
O12 P1 C20 111.5(2) .
O11 P1 C20 104.7(2) .
C21 P1 C20 103.4(3) .
O12 P1 Yb1 135.00(16) .
O11 P1 Yb1 32.40(13) .
C21 P1 Yb1 110.87(19) .
C20 P1 Yb1 72.81(17) .
P1 O11 Yb1 126.3(2) .
N22 C21 P1 109.9(4) .
N22 C21 H211 109.7 .
P1 C21 H211 109.7 .
N22 C21 H212 109.7 .
P1 C21 H212 109.7 .
H211 C21 H212 108.2 .
C40 N22 C30 110.6(5) .
C40 N22 C21 111.7(4) .
C30 N22 C21 111.6(4) .
N22 C30 C31 112.6(5) .
N22 C30 H301 109.1 .
C31 C30 H301 109.1 .
N22 C30 H302 109.1 .
C31 C30 H302 109.1 .
H301 C30 H302 107.8 .
C32B C31 C36B 120.3(10) .
C32A C31 C36A 117.1(10) .
C32B C31 C30 126.5(9) .
C32A C31 C30 119.4(8) .
C36B C31 C30 112.8(7) .
C36A C31 C30 123.4(7) .
C31 C32A C33A 122.1(14) .
C31 C32A H32A 119.0 .
C33A C32A H32A 119.0 .
C32A C33A C34 116.7(12) .
C32A C33A H33A 121.7 .
C34 C33A H33A 121.7 .
C35A C34 C33A 121.5(12) .
C33B C34 C35B 120.2(12) .
C35A C34 H34 119.3 .
C33A C34 H34 119.3 .
C34 C35A C36A 120.4(16) .
C34 C35A H35A 119.8 .
C36A C35A H35A 119.8 .
C35A C36A C31 119.7(14) .
C35A C36A H36A 120.1 .
C31 C36A H36A 120.1 .
C31 C32B C33B 119.2(13) .
C31 C32B H32B 120.4 .
C33B C32B H32B 120.4 .
C34 C33B C32B 124.0(13) .
C34 C33B H33B 118.0 .
C32B C33B H33B 118.0 .
C36B C35B C34 115.8(13) .
C36B C35B H35B 122.1 .
C34 C35B H35B 122.1 .
C31 C36B C35B 119.9(12) .
C31 C36B H36B 120.0 .
C35B C36B H36B 120.0 .
C41A C40 N22 119.4(6) .
N22 C40 C41B 104.3(7) .
C41A C40 H401 107.5 .
N22 C40 H401 107.5 .
C41A C40 H402 107.5 .
N22 C40 H402 107.5 .
H401 C40 H402 107.0 .
N22 C40 H403 110.9 .
C41B C40 H403 110.9 .
N22 C40 H404 110.9 .
C41B C40 H404 110.9 .
H403 C40 H404 108.9 .
C42A C41A C46A 120.0 .
C42A C41A C40 116.2(6) .
C46A C41A C40 123.7(6) .
C41A C42A C43A 120.0 .
C41A C42A H42A 120.0 .
C43A C42A H42A 120.0 .
C44A C43A C42A 120.0 .
C44A C43A H43A 120.0 .
C42A C43A H43A 120.0 .
C43A C44A C45A 120.0 .
C43A C44A H44A 120.0 .
C45A C44A H44A 120.0 .
C46A C45A C44A 120.0 .
C46A C45A H45A 120.0 .
C44A C45A H45A 120.0 .
C45A C46A C41A 120.0 .
C45A C46A H46A 120.0 .
C41A C46A H46A 120.0 .
C42B C41B C46B 120.0 .
C42B C41B C40 122.1(8) .
C46B C41B C40 117.8(8) .
C41B C42B C43B 120.0 .
C41B C42B H42B 120.0 .
C43B C42B H42B 120.0 .
C44B C43B C42B 120.0 .
C44B C43B H43B 120.0 .
C42B C43B H43B 120.0 .
C43B C44B C45B 120.0 .
C43B C44B H44B 120.0 .
C45B C44B H44B 120.0 .
C44B C45B C46B 120.0 .
C44B C45B H45B 120.0 .
C46B C45B H45B 120.0 .
C45B C46B C41B 120.0 .
C45B C46B H46B 120.0 .
C41B C46B H46B 120.0 .
N4 C50 C51 110.2(5) .
N4 C50 Yb1 49.2(2) .
C51 C50 Yb1 71.4(3) .
N4 C50 H501 109.6 .
C51 C50 H501 109.6 .
Yb1 C50 H501 96.0 .
N4 C50 H502 109.6 .
C51 C50 H502 109.6 .
Yb1 C50 H502 153.2 .
H501 C50 H502 108.1 .
O52 C51 O51 124.0(6) .
O52 C51 C50 118.2(6) .
O51 C51 C50 117.8(5) .
O52 C51 Yb1 154.5(5) .
O51 C51 Yb1 40.6(3) .
C50 C51 Yb1 80.9(3) .
C51 O51 Yb1 118.1(4) .
C51 O52 Na1 136.6(5) .
N7 C60 C61 110.6(5) .
N7 C60 H601 109.5 .
C61 C60 H601 109.5 .
N7 C60 H602 109.5 .
C61 C60 H602 109.5 .
H601 C60 H602 108.1 .
O62 C61 O61 124.1(6) .
O62 C61 C60 118.8(6) .
O61 C61 C60 117.1(5) .
O62 C61 Yb1 160.7(5) .
O61 C61 Yb1 38.1(3) .
C60 C61 Yb1 79.5(3) .
C61 O61 Yb1 122.0(4) .
N10 C70 C71 111.0(4) .
N10 C70 H701 109.4 .
C71 C70 H701 109.4 .
N10 C70 H702 109.4 .
C71 C70 H702 109.4 .
H701 C70 H702 108.0 .
O72 C71 O71 125.3(5) .
O72 C71 C70 118.3(5) .
O71 C71 C70 116.4(4) .
O72 C71 Yb1 152.7(4) .
O71 C71 Yb1 39.0(2) .
C70 C71 Yb1 81.4(3) .
C71 O71 Yb1 120.1(3) .
O2WA Na1 O1W 150.2(4) .
O2WA Na1 O52 76.9(3) .
O1W Na1 O52 102.1(3) .
O2WA Na1 O4W 88.0(3) .
O1W Na1 O4W 89.95(19) .
O52 Na1 O4W 164.8(3) .
O2WA Na1 O3W 105.4(3) .
O1W Na1 O3W 104.2(2) .
O52 Na1 O3W 86.3(3) .
O4W Na1 O3W 100.0(3) .
O1W Na1 O2WB 155.7(4) .
O52 Na1 O2WB 56.1(4) .
O4W Na1 O2WB 110.1(4) .
O3W Na1 O2WB 86.1(5) .
O2WA Na1 Na1 100.2(3) 2_655
O1W Na1 Na1 100.8(2) 2_655
O52 Na1 Na1 135.1(2) 2_655
O4W Na1 Na1 49.2(2) 2_655
O3W Na1 Na1 50.8(3) 2_655
O2WB Na1 Na1 102.7(4) 2_655
Na1 O3W Na1 78.5(5) 2_655
Na1 O4W Na1 81.6(4) 2_655

loop_
_geom_bond_atom_site_label_1
_geom_bond_atom_site_label_2
_geom_bond_distance
_geom_bond_site_symmetry_2
Yb1 O71 2.246(3) .
Yb1 O11 2.249(4) .
Yb1 O51 2.269(4) .
Yb1 O61 2.286(4) .
Yb1 N4 2.504(4) .
Yb1 N7 2.537(4) .
Yb1 N10 2.541(4) .
Yb1 N1 2.576(4) .
Yb1 C51 3.077(6) .
Yb1 C71 3.086(5) .
Yb1 C61 3.145(6) .
Yb1 C50 3.207(5) .
N1 C12 1.478(6) .
N1 C20 1.484(7) .
N1 C2 1.484(6) .
C2 C3 1.517(8) .
C2 H21 0.9900 .
C2 H22 0.9900 .
C3 N4 1.472(7) .
C3 H31 0.9900 .
C3 H32 0.9900 .
N4 C5 1.479(7) .
N4 C50 1.484(7) .
C5 C6 1.510(8) .
C5 H51 0.9900 .
C5 H52 0.9900 .
C6 N7 1.486(7) .
C6 H61 0.9900 .
C6 H62 0.9900 .
N7 C60 1.477(8) .
N7 C8 1.496(7) .
C8 C9 1.511(8) .
C8 H81 0.9900 .
C8 H82 0.9900 .
C9 N10 1.478(7) .
C9 H91 0.9900 .
C9 H92 0.9900 .
N10 C11 1.480(7) .
N10 C70 1.483(6) .
C11 C12 1.511(7) .
C11 H111 0.9900 .
C11 H112 0.9900 .
C12 H121 0.9900 .
C12 H122 0.9900 .
C20 P1 1.833(5) .
C20 H201 0.9900 .
C20 H202 0.9900 .
P1 O12 1.492(4) .
P1 O11 1.524(4) .
P1 C21 1.811(5) .
C21 N22 1.467(7) .
C21 H211 0.9900 .
C21 H212 0.9900 .
N22 C40 1.464(7) .
N22 C30 1.465(7) .
C30 C31 1.508(9) .
C30 H301 0.9900 .
C30 H302 0.9900 .
C31 C32B 1.336(14) .
C31 C32A 1.365(13) .
C31 C36B 1.384(16) .
C31 C36A 1.451(16) .
C32A C33A 1.38(2) .
C32A H32A 0.9500 .
C33A C34 1.45(2) .
C33A H33A 0.9500 .
C34 C33B 1.16(2) .
C34 C35A 1.28(2) .
C34 C35B 1.553(18) .
C34 H34 0.9500 .
C35A C36A 1.39(2) .
C35A H35A 0.9500 .
C36A H36A 0.9500 .
C32B C33B 1.45(2) .
C32B H32B 0.9500 .
C33B H33B 0.9500 .
C35B C36B 1.39(2) .
C35B H35B 0.9500 .
C36B H36B 0.9500 .
C40 C41A 1.443(9) .
C40 C41B 1.634(13) .
C40 H401 0.9900 .
C40 H402 0.9900 .
C40 H403 0.9900 .
C40 H404 0.9900 .
C41A C42A 1.3900 .
C41A C46A 1.3900 .
C42A C43A 1.3900 .
C42A H42A 0.9500 .
C43A C44A 1.3900 .
C43A H43A 0.9500 .
C44A C45A 1.3900 .
C44A H44A 0.9500 .
C45A C46A 1.3900 .
C45A H45A 0.9500 .
C46A H46A 0.9500 .
C41B C42B 1.3900 .
C41B C46B 1.3900 .
C42B C43B 1.3900 .
C42B H42B 0.9500 .
C43B C44B 1.3900 .
C43B H43B 0.9500 .
C44B C45B 1.3900 .
C44B H44B 0.9500 .
C45B C46B 1.3900 .
C45B H45B 0.9500 .
C46B H46B 0.9500 .
C50 C51 1.508(9) .
C50 H501 0.9900 .
C50 H502 0.9900 .
C51 O52 1.230(8) .
C51 O51 1.269(7) .
O52 Na1 2.315(7) .
C60 C61 1.525(8) .
C60 H601 0.9900 .
C60 H602 0.9900 .
C61 O62 1.239(7) .
C61 O61 1.265(7) .
C70 C71 1.529(7) .
C70 H701 0.9900 .
C70 H702 0.9900 .
C71 O72 1.233(6) .
C71 O71 1.272(6) .
Na1 O2WA 2.303(9) .
Na1 O1W 2.311(7) .
Na1 O4W 2.402(10) .
Na1 O3W 2.481(13) .
Na1 O2WB 2.656(19) .
Na1 Na1 3.138(8) 2_655
O3W Na1 2.481(13) 2_655
O4W Na1 2.402(10) 2_655
